data_4344496
loop_
_publ_author_name
'Nandana, W.A.S.'
'Passmore, J.'
'White, P.S.'
'Wong, C.-M.'

_publ_section_title
;
 Preparation and x-ray crystal structure of 1,4-diiodocyclo-hexaselenium
 bis(hexafluoroarsenate)-bis(sulfur dioxide), Se6 I2 (AS F6)2 (S O2)2, and
 (Se6 I)n (M F6)n (M= As, Sb)
;
_journal_name_full 'Inorganic Chemistry'
_journal_page_first 3320
_journal_page_last 3328
_journal_volume 28
_journal_year 1989
_chemical_formula_sum 'F6 I Sb Se6'
_chemical_name_systematic '(Se6 I) (Sb F6)'
_space_group_IT_number 13
_symmetry_space_group_name_Hall '-P 2yac'
_symmetry_space_group_name_H-M 'P 1 2/n 1'
_cell_angle_alpha 90
_cell_angle_beta 108.21
_cell_angle_gamma 90
_cell_formula_units_Z 2
_cell_length_a 9.232
_cell_length_b 7.025
_cell_length_c 10.638
_cell_volume 655.372
_citation_journal_id_ASTM INOCAJ
_cod_data_source_file Nandana_INOCAJ_1989_1016.cif
_cod_data_source_block F6I1Sb1Se6
_cod_original_cell_volume 655.3722
_cod_original_sg_symbol_Hall '-P 2yc (x-z,y,z)'
_cod_original_formula_sum 'F6 I1 Sb1 Se6'
_cod_database_code 4344496

loop_
_symmetry_equiv_pos_as_xyz
x,y,z
-x+1/2,y,-z+1/2
-x,-y,-z
x-1/2,-y,z-1/2

loop_
_atom_site_label
_atom_site_type_symbol
_atom_site_fract_x
_atom_site_fract_y
_atom_site_fract_z
_atom_site_occupancy
_atom_site_U_iso_or_equiv
Se2 Se 0.05434 0.2558 0.39018 1 0.0
F2 F-1 0.09533 0.102 -0.1153 1 0.0
Se1 Se 0.1449 0.5686 0.38221 1 0.0
F1 F-1 0.0456 0.2224 0.1024 1 0.0
Sb1 Sb+5 0 0 0 1 0.0
I1 I-1 -0.25 0.2754 0.25 1 0.0
F3 F-1 0.1836 -0.1036 0.1045 1 0.0
Se3 Se 0.0564 0.243 0.61292 1 0.0
